data_2222851
loop_
_publ_author_name
'Datta, Amitabha'
'Chuang, Nien-Tsu'
'Huang, Jui-Hsien'
'Lee, Hon Man'

_publ_section_title
Bis[<i>N</i>'-(2-pyridylmethylene-\k<i>N</i>)benzohydrazide-\k<i>N</i>']bis(thiocyanato-\k<i>N</i>)cobalt(II)
_journal_coeditor_code PV2186
_journal_issue 8
_journal_name_full 'Acta Crystallographica Section E'
_journal_page_first m996
_journal_paper_doi 10.1107/S1600536809029006
_journal_volume 65
_journal_year 2009
_chemical_formula_iupac '[Co (N C S)2 (C13 H11 N3 O)2]'
_chemical_formula_moiety 'C28 H22 Co N8 O2 S2'
_chemical_formula_sum 'C28 H22 Co N8 O2 S2'
_chemical_formula_weight 625.59
_chemical_name_systematic
;
Bis[<i>N</i>'-(2-pyridylmethylene-\k<i>N</i>)benzohydrazide-
\k<i>N</i>']bis(thiocyanato-\k<i>N</i>)cobalt(II)
;
_space_group_IT_number 15
_symmetry_cell_setting monoclinic
_symmetry_space_group_name_Hall '-C 2yc'
_symmetry_space_group_name_H-M 'C 1 2/c 1'
_atom_sites_solution_hydrogens geom
_atom_sites_solution_primary direct
_atom_sites_solution_secondary difmap
_audit_creation_method SHELXL-97
_cell_angle_alpha 90.00
_cell_angle_beta 117.50(3)
_cell_angle_gamma 90.00
_cell_formula_units_Z 4
_cell_length_a 17.112(10)
_cell_length_b 10.256(6)
_cell_length_c 17.945(15)
_cell_measurement_reflns_used 2526
_cell_measurement_temperature 150(2)
_cell_measurement_theta_max 22.33
_cell_measurement_theta_min 2.389
_cell_volume 2794(3)
_computing_cell_refinement 'SAINT (Bruker, 2007)'
_computing_data_collection 'APEX2 (Bruker, 2007)'
_computing_data_reduction 'SAINT (Bruker, 2007)'
_computing_molecular_graphics 'SHELXTL (Sheldrick, 2008)'
_computing_publication_material 'DIAMOND (Brandenburg, 1999)'
_computing_structure_refinement 'SHELXL97 (Sheldrick, 2008)'
_computing_structure_solution 'SHELXS97 (Sheldrick, 2008)'
_diffrn_ambient_temperature 150(2)
_diffrn_measured_fraction_theta_full 0.995
_diffrn_measured_fraction_theta_max 0.995
_diffrn_measurement_device_type 'Bruker SMART APEXII'
_diffrn_measurement_method \w
_diffrn_radiation_monochromator graphite
_diffrn_radiation_source 'fine-focus sealed tube'
_diffrn_radiation_type MoK\a
_diffrn_radiation_wavelength 0.71073
_diffrn_reflns_av_R_equivalents 0.1188
_diffrn_reflns_av_sigmaI/netI 0.0765
_diffrn_reflns_limit_h_max 21
_diffrn_reflns_limit_h_min -21
_diffrn_reflns_limit_k_max 12
_diffrn_reflns_limit_k_min -12
_diffrn_reflns_limit_l_max 22
_diffrn_reflns_limit_l_min -22
_diffrn_reflns_number 15579
_diffrn_reflns_theta_full 25.99
_diffrn_reflns_theta_max 25.99
_diffrn_reflns_theta_min 2.40
_diffrn_standards_decay_% 0
_diffrn_standards_interval_count 0
_diffrn_standards_interval_time 0
_diffrn_standards_number 0
_exptl_absorpt_coefficient_mu 0.806
_exptl_absorpt_correction_T_max 0.9237
_exptl_absorpt_correction_T_min 0.8619
_exptl_absorpt_correction_type multi-scan
_exptl_absorpt_process_details '(SADABS; Sheldrick, 1996)'
_exptl_crystal_colour orange
_exptl_crystal_density_diffrn 1.487
_exptl_crystal_density_method 'not measured'
_exptl_crystal_description tubular
_exptl_crystal_F_000 1284
_exptl_crystal_size_max 0.19
_exptl_crystal_size_mid 0.18
_exptl_crystal_size_min 0.10
_refine_diff_density_max 0.601
_refine_diff_density_min -0.554
_refine_ls_extinction_method none
_refine_ls_goodness_of_fit_ref 0.970
_refine_ls_hydrogen_treatment constr
_refine_ls_matrix_type full
_refine_ls_number_parameters 186
_refine_ls_number_reflns 2742
_refine_ls_number_restraints 0
_refine_ls_restrained_S_all 0.970
_refine_ls_R_factor_all 0.0765
_refine_ls_R_factor_gt 0.0400
_refine_ls_shift/su_max 0.000
_refine_ls_shift/su_mean 0.000
_refine_ls_structure_factor_coef Fsqd
_refine_ls_weighting_details 'calc w=1/[\s^2^(Fo^2^)+(0.0417P)^2^] where P=(Fo^2^+2Fc^2^)/3'
_refine_ls_weighting_scheme calc
_refine_ls_wR_factor_gt 0.0807
_refine_ls_wR_factor_ref 0.0996
_reflns_number_gt 1666
_reflns_number_total 2742
_reflns_threshold_expression I>2\s
_cod_data_source_file pv2186.cif
_cod_data_source_block I
_cod_original_sg_symbol_H-M 'C 2/c'
_cod_database_code 2222851
_cod_database_fobs_code 2222851

loop_
_symmetry_equiv_pos_as_xyz
'x, y, z'
'-x, y, -z+1/2'
'x+1/2, y+1/2, z'
'-x+1/2, y+1/2, -z+1/2'
'-x, -y, -z'
'x, -y, z-1/2'
'-x+1/2, -y+1/2, -z'
'x+1/2, -y+1/2, z-1/2'

loop_
_atom_site_type_symbol
_atom_site_label
_atom_site_fract_x
_atom_site_fract_y
_atom_site_fract_z
_atom_site_U_iso_or_equiv
_atom_site_adp_type
_atom_site_calc_flag
_atom_site_refinement_flags
_atom_site_occupancy
_atom_site_disorder_assembly
_atom_site_disorder_group
Co Co1 0.0000 0.87355(6) 0.2500 0.0423(2) Uani d S 1 . .
S S1 -0.23413(6) 0.57257(9) 0.08021(6) 0.0655(3) Uani d . 1 . .
O O1 0.08519(16) 0.8442(2) 0.02024(13) 0.0694(7) Uani d . 1 . .
N N1 -0.00183(16) 0.8085(3) 0.08164(14) 0.0517(7) Uani d . 1 . .
H H1A -0.0481 0.7640 0.0762 0.062 Uiso d R 1 . .
N N2 0.03351(16) 0.8912(2) 0.14860(13) 0.0429(6) Uani d . 1 . .
N N3 0.09438(15) 1.0297(2) 0.28764(13) 0.0416(6) Uani d . 1 . .
N N4 -0.09755(18) 0.7417(3) 0.18238(16) 0.0555(7) Uani d . 1 . .
C C1 -0.1101(2) 0.6416(3) -0.05536(17) 0.0510(8) Uani d . 1 . .
H H1 -0.1368 0.6775 -0.0239 0.061 Uiso calc R 1 . .
C C2 -0.1537(2) 0.5487(4) -0.1162(2) 0.0620(10) Uani d . 1 . .
H H2 -0.2110 0.5218 -0.1269 0.074 Uiso calc R 1 . .
C C3 -0.1155(3) 0.4944(4) -0.1620(2) 0.0651(10) Uani d . 1 . .
H H3 -0.1463 0.4302 -0.2034 0.078 Uiso calc R 1 . .
C C4 -0.0334(2) 0.5333(4) -0.1474(2) 0.0610(10) Uani d . 1 . .
H H4 -0.0070 0.4963 -0.1788 0.073 Uiso calc R 1 . .
C C5 0.0115(2) 0.6270(3) -0.08666(18) 0.0532(9) Uani d . 1 . .
H H5 0.0687 0.6536 -0.0768 0.064 Uiso calc R 1 . .
C C6 -0.0261(2) 0.6823(3) -0.04033(16) 0.0419(7) Uani d . 1 . .
C C7 0.0246(2) 0.7850(3) 0.02159(17) 0.0451(8) Uani d . 1 . .
C C8 0.0888(2) 0.9814(3) 0.15504(16) 0.0428(7) Uani d . 1 . .
H H8 0.1071 0.9942 0.1130 0.051 Uiso calc R 1 . .
C C9 0.12177(18) 1.0627(3) 0.23016(16) 0.0391(7) Uani d . 1 . .
C C10 0.1779(2) 1.1670(3) 0.24127(18) 0.0495(8) Uani d . 1 . .
H H10 0.1959 1.1867 0.1998 0.059 Uiso calc R 1 . .
C C11 0.2070(2) 1.2413(3) 0.3128(2) 0.0588(9) Uani d . 1 . .
H H11 0.2442 1.3145 0.3210 0.071 Uiso calc R 1 . .
C C12 0.1812(2) 1.2073(4) 0.3725(2) 0.0627(10) Uani d . 1 . .
H H12 0.2013 1.2560 0.4230 0.075 Uiso calc R 1 . .
C C13 0.1256(2) 1.1012(3) 0.35803(18) 0.0527(9) Uani d . 1 . .
H H13 0.1089 1.0783 0.4000 0.063 Uiso calc R 1 . .
C C14 -0.1556(2) 0.6713(3) 0.13930(19) 0.0472(8) Uani d . 1 . .

loop_
_atom_site_aniso_label
_atom_site_aniso_U_11
_atom_site_aniso_U_22
_atom_site_aniso_U_33
_atom_site_aniso_U_12
_atom_site_aniso_U_13
_atom_site_aniso_U_23
Co1 0.0530(4) 0.0434(4) 0.0368(3) 0.000 0.0260(3) 0.000
S1 0.0679(7) 0.0601(6) 0.0712(6) -0.0156(5) 0.0344(5) -0.0118(5)
O1 0.0732(17) 0.093(2) 0.0596(13) -0.0341(16) 0.0455(13) -0.0249(14)
N1 0.0644(18) 0.0570(18) 0.0456(13) -0.0208(15) 0.0355(13) -0.0168(14)
N2 0.0544(17) 0.0446(16) 0.0325(12) -0.0039(14) 0.0225(12) -0.0067(13)
N3 0.0454(15) 0.0473(16) 0.0335(12) 0.0040(13) 0.0196(11) -0.0042(12)
N4 0.0649(19) 0.0545(19) 0.0543(15) -0.0096(17) 0.0336(15) -0.0041(16)
C1 0.055(2) 0.059(2) 0.0415(15) -0.0055(19) 0.0240(15) -0.0068(17)
C2 0.057(2) 0.072(3) 0.0566(19) -0.017(2) 0.0256(18) -0.015(2)
C3 0.075(3) 0.063(3) 0.0542(19) -0.008(2) 0.028(2) -0.017(2)
C4 0.075(3) 0.063(2) 0.0526(19) 0.000(2) 0.0364(19) -0.013(2)
C5 0.057(2) 0.064(2) 0.0481(17) -0.0047(19) 0.0329(17) -0.0077(19)
C6 0.0475(19) 0.0446(19) 0.0324(14) -0.0012(17) 0.0173(14) -0.0009(15)
C7 0.053(2) 0.049(2) 0.0381(15) 0.0017(18) 0.0249(15) 0.0019(16)
C8 0.0485(19) 0.0461(19) 0.0376(15) -0.0008(17) 0.0231(14) -0.0006(15)
C9 0.0389(18) 0.0405(19) 0.0362(14) 0.0056(16) 0.0160(14) 0.0004(14)
C10 0.053(2) 0.046(2) 0.0452(16) -0.0013(18) 0.0194(16) 0.0016(17)
C11 0.055(2) 0.051(2) 0.0608(19) -0.0083(19) 0.0193(17) -0.008(2)
C12 0.061(2) 0.063(3) 0.0556(19) -0.006(2) 0.0192(18) -0.027(2)
C13 0.055(2) 0.059(2) 0.0439(16) 0.0025(19) 0.0236(16) -0.0093(18)
C14 0.056(2) 0.044(2) 0.0516(18) -0.0009(18) 0.0335(17) 0.0049(17)

loop_
_atom_type_symbol
_atom_type_description
_atom_type_scat_dispersion_real
_atom_type_scat_dispersion_imag
_atom_type_scat_source
C C 0.0033 0.0016 'International Tables Vol C Tables 4.2.6.8 and 6.1.1.4'
H H 0.0000 0.0000 'International Tables Vol C Tables 4.2.6.8 and 6.1.1.4'
Co Co 0.3494 0.9721 'International Tables Vol C Tables 4.2.6.8 and 6.1.1.4'
N N 0.0061 0.0033 'International Tables Vol C Tables 4.2.6.8 and 6.1.1.4'
O O 0.0106 0.0060 'International Tables Vol C Tables 4.2.6.8 and 6.1.1.4'
S S 0.1246 0.1234 'International Tables Vol C Tables 4.2.6.8 and 6.1.1.4'

loop_
_geom_angle_atom_site_label_1
_geom_angle_atom_site_label_2
_geom_angle_atom_site_label_3
_geom_angle_site_symmetry_1
_geom_angle_site_symmetry_3
_geom_angle
_geom_angle_publ_flag
N4 Co1 N4 2 . 97.62(16) ?
N4 Co1 N3 2 . 90.99(11) ?
N4 Co1 N3 . . 164.56(8) ?
N4 Co1 N3 2 2 164.56(8) ?
N4 Co1 N3 . 2 90.99(11) ?
N3 Co1 N3 . 2 83.68(13) ?
N4 Co1 N2 2 . 95.39(10) ?
N4 Co1 N2 . . 90.98(10) ?
N3 Co1 N2 . . 75.41(9) ?
N3 Co1 N2 2 . 97.25(9) ?
N4 Co1 N2 2 2 90.98(10) ?
N4 Co1 N2 . 2 95.39(10) ?
N3 Co1 N2 . 2 97.25(9) ?
N3 Co1 N2 2 2 75.41(9) ?
N2 Co1 N2 . 2 170.33(14) ?
N2 N1 C7 . . 129.1(2) ?
N2 N1 H1A . . 115.5 ?
C7 N1 H1A . . 115.4 ?
C8 N2 N1 . . 122.3(2) ?
C8 N2 Co1 . . 117.08(18) ?
N1 N2 Co1 . . 120.63(18) ?
C13 N3 C9 . . 116.9(3) ?
C13 N3 Co1 . . 128.18(19) ?
C9 N3 Co1 . . 114.80(18) ?
C14 N4 Co1 . . 175.8(2) ?
C2 C1 C6 . . 119.4(3) ?
C2 C1 H1 . . 120.3 ?
C6 C1 H1 . . 120.3 ?
C1 C2 C3 . . 121.2(3) ?
C1 C2 H2 . . 119.4 ?
C3 C2 H2 . . 119.4 ?
C4 C3 C2 . . 119.7(3) ?
C4 C3 H3 . . 120.1 ?
C2 C3 H3 . . 120.1 ?
C3 C4 C5 . . 120.1(3) ?
C3 C4 H4 . . 120.0 ?
C5 C4 H4 . . 120.0 ?
C4 C5 C6 . . 120.7(3) ?
C4 C5 H5 . . 119.6 ?
C6 C5 H5 . . 119.6 ?
C5 C6 C1 . . 118.9(3) ?
C5 C6 C7 . . 117.7(3) ?
C1 C6 C7 . . 123.3(3) ?
O1 C7 N1 . . 121.6(3) ?
O1 C7 C6 . . 123.4(2) ?
N1 C7 C6 . . 115.0(3) ?
N2 C8 C9 . . 116.6(2) ?
N2 C8 H8 . . 121.7 ?
C9 C8 H8 . . 121.7 ?
N3 C9 C10 . . 122.7(3) ?
N3 C9 C8 . . 116.0(3) ?
C10 C9 C8 . . 121.3(3) ?
C11 C10 C9 . . 119.4(3) ?
C11 C10 H10 . . 120.3 ?
C9 C10 H10 . . 120.3 ?
C10 C11 C12 . . 118.5(3) ?
C10 C11 H11 . . 120.7 ?
C12 C11 H11 . . 120.7 ?
C11 C12 C13 . . 119.4(3) ?
C11 C12 H12 . . 120.3 ?
C13 C12 H12 . . 120.3 ?
N3 C13 C12 . . 123.0(3) ?
N3 C13 H13 . . 118.5 ?
C12 C13 H13 . . 118.5 ?
N4 C14 S1 . . 179.0(3) ?

loop_
_geom_bond_atom_site_label_1
_geom_bond_atom_site_label_2
_geom_bond_site_symmetry_2
_geom_bond_distance
_geom_bond_publ_flag
Co1 N4 2 2.054(3) ?
Co1 N4 . 2.054(3) ?
Co1 N3 . 2.150(3) ?
Co1 N3 2 2.150(3) ?
Co1 N2 . 2.153(3) ?
Co1 N2 2 2.153(3) ?
S1 C14 . 1.624(4) ?
O1 C7 . 1.211(3) ?
N1 N2 . 1.363(3) ?
N1 C7 . 1.369(3) ?
N1 H1A . 0.8801 ?
N2 C8 . 1.289(4) ?
N3 C13 . 1.340(3) ?
N3 C9 . 1.358(3) ?
N4 C14 . 1.182(4) ?
C1 C2 . 1.380(4) ?
C1 C6 . 1.397(4) ?
C1 H1 . 0.9500 ?
C2 C3 . 1.381(4) ?
C2 H2 . 0.9500 ?
C3 C4 . 1.364(4) ?
C3 H3 . 0.9500 ?
C4 C5 . 1.389(4) ?
C4 H4 . 0.9500 ?
C5 C6 . 1.386(4) ?
C5 H5 . 0.9500 ?
C6 C7 . 1.486(4) ?
C8 C9 . 1.459(4) ?
C8 H8 . 0.9500 ?
C9 C10 . 1.389(4) ?
C10 C11 . 1.373(4) ?
C10 H10 . 0.9500 ?
C11 C12 . 1.379(4) ?
C11 H11 . 0.9500 ?
C12 C13 . 1.389(4) ?
C12 H12 . 0.9500 ?
C13 H13 . 0.9500 ?

loop_
_geom_hbond_atom_site_label_D
_geom_hbond_atom_site_label_H
_geom_hbond_atom_site_label_A
_geom_hbond_site_symmetry_A
_geom_hbond_distance_DH
_geom_hbond_distance_HA
_geom_hbond_distance_DA
_geom_hbond_angle_DHA
C13 H13 O1 6_576 0.95 2.50 3.335(5) 146

loop_
_geom_torsion_atom_site_label_1
_geom_torsion_atom_site_label_2
_geom_torsion_atom_site_label_3
_geom_torsion_atom_site_label_4
_geom_torsion_site_symmetry_1
_geom_torsion_site_symmetry_2
_geom_torsion_site_symmetry_3
_geom_torsion_site_symmetry_4
_geom_torsion
_geom_torsion_publ_flag
C7 N1 N2 C8 . . . . 14.7(5) ?
C7 N1 N2 Co1 . . . . -164.3(2) ?
N4 Co1 N2 C8 2 . . . -90.9(2) ?
N4 Co1 N2 C8 . . . . 171.3(2) ?
N3 Co1 N2 C8 . . . . -1.3(2) ?
N3 Co1 N2 C8 2 . . . 80.2(2) ?
N4 Co1 N2 N1 2 . . . 88.1(2) ?
N4 Co1 N2 N1 . . . . -9.6(2) ?
N3 Co1 N2 N1 . . . . 177.7(2) ?
N3 Co1 N2 N1 2 . . . -100.8(2) ?
N4 Co1 N3 C13 2 . . . -85.0(3) ?
N4 Co1 N3 C13 . . . . 150.9(3) ?
N3 Co1 N3 C13 2 . . . 80.5(2) ?
N2 Co1 N3 C13 . . . . 179.7(3) ?
N2 Co1 N3 C13 2 . . . 6.1(3) ?
N4 Co1 N3 C9 2 . . . 98.5(2) ?
N4 Co1 N3 C9 . . . . -25.7(5) ?
N3 Co1 N3 C9 2 . . . -96.0(2) ?
N2 Co1 N3 C9 . . . . 3.18(19) ?
N2 Co1 N3 C9 2 . . . -170.40(19) ?
C6 C1 C2 C3 . . . . 0.7(5) ?
C1 C2 C3 C4 . . . . -0.4(5) ?
C2 C3 C4 C5 . . . . 0.1(5) ?
C3 C4 C5 C6 . . . . -0.1(5) ?
C4 C5 C6 C1 . . . . 0.3(5) ?
C4 C5 C6 C7 . . . . -178.0(3) ?
C2 C1 C6 C5 . . . . -0.6(4) ?
C2 C1 C6 C7 . . . . 177.7(3) ?
N2 N1 C7 O1 . . . . -3.1(5) ?
N2 N1 C7 C6 . . . . 176.6(3) ?
C5 C6 C7 O1 . . . . 18.1(4) ?
C1 C6 C7 O1 . . . . -160.3(3) ?
C5 C6 C7 N1 . . . . -161.6(3) ?
C1 C6 C7 N1 . . . . 20.1(4) ?
N1 N2 C8 C9 . . . . -179.7(2) ?
Co1 N2 C8 C9 . . . . -0.7(3) ?
C13 N3 C9 C10 . . . . -1.4(4) ?
Co1 N3 C9 C10 . . . . 175.5(2) ?
C13 N3 C9 C8 . . . . 178.4(3) ?
Co1 N3 C9 C8 . . . . -4.6(3) ?
N2 C8 C9 N3 . . . . 3.6(4) ?
N2 C8 C9 C10 . . . . -176.5(3) ?
N3 C9 C10 C11 . . . . -0.4(5) ?
C8 C9 C10 C11 . . . . 179.7(3) ?
C9 C10 C11 C12 . . . . 1.7(5) ?
C10 C11 C12 C13 . . . . -1.2(5) ?
C9 N3 C13 C12 . . . . 2.0(4) ?
Co1 N3 C13 C12 . . . . -174.5(2) ?
C11 C12 C13 N3 . . . . -0.8(5) ?
